data_7129494
loop_
_publ_author_name
'Devillard, Marc'
'Cordier, Marie'
'Roisnel, Thierry'
'Dinoi, Chiara'
'Del Rosal, Iker'
'Alcaraz, Gilles'

_publ_section_title
;
 Hydroboration of vinyl halides with mesitylborane: a direct access to
 (mesityl)(alkyl)haloboranes.
;
_journal_issue 10
_journal_name_full 'Chemical communications (Cambridge, England)'
_journal_page_first 1589
_journal_page_last 1592
_journal_paper_doi 10.1039/d1cc06365k
_journal_volume 58
_journal_year 2022
_chemical_compound_source 'synthesis as described'
_chemical_formula_moiety 'C25 H28 B N'
_chemical_formula_sum 'C25 H28 B N'
_chemical_formula_weight 353.29
_space_group_crystal_system monoclinic
_space_group_IT_number 14
_space_group_name_Hall '-P 2yn'
_space_group_name_H-M_alt 'P 1 21/n 1'
_atom_sites_solution_hydrogens geom
_atom_sites_solution_primary dual
_atom_sites_solution_secondary difmap
_audit_update_record
;
2021-11-09 deposited with the CCDC.	2022-01-04 downloaded from the CCDC.
;
_cell_angle_alpha 90
_cell_angle_beta 94.067(5)
_cell_angle_gamma 90
_cell_formula_units_Z 4
_cell_length_a 8.4771(14)
_cell_length_b 20.873(3)
_cell_length_c 11.7953(16)
_cell_measurement_reflns_used 9646
_cell_measurement_temperature 150(2)
_cell_measurement_theta_max 27.4834
_cell_measurement_theta_min 2.6006
_cell_measurement_wavelength 0.71073
_cell_volume 2081.8(5)
_computing_cell_refinement 'APEX3 (Bruker, 2015)'
_computing_data_collection 'Bruker APEX3 (Bruker, 2015)'
_computing_data_reduction 'SAINT (Bruker, 2014)'
_computing_molecular_graphics
;
   'SXGRAPH (L. Farrugia, 1999), Mercury (CSD, 2020)'
;
_computing_publication_material 'CRYSCALC (T. Roisnel, local program, 2021)'
_computing_structure_refinement 'SHELXL-2018_3 (Sheldrick, 2018)'
_computing_structure_solution 'SHELXT 2018_2 (Sheldrick, 2018)'
_diffrn_ambient_temperature 150(2)
_diffrn_detector '(CMOS) PHOTON 100'
_diffrn_measured_fraction_theta_full 0.997
_diffrn_measured_fraction_theta_max 0.994
_diffrn_measurement_device_type 'D8 VENTURE Bruker AXS'
_diffrn_measurement_method 'rotation images'
_diffrn_orient_matrix_UB_11 -0.0378974
_diffrn_orient_matrix_UB_12 0.0450657
_diffrn_orient_matrix_UB_13 -0.0119784
_diffrn_orient_matrix_UB_21 -0.1022402
_diffrn_orient_matrix_UB_22 -0.0114378
_diffrn_orient_matrix_UB_23 0.0323693
_diffrn_orient_matrix_UB_31 0.0459876
_diffrn_orient_matrix_UB_32 0.0117089
_diffrn_orient_matrix_UB_33 0.0777230
_diffrn_radiation_monochromator 'multilayer monochromator'
_diffrn_radiation_probe x-ray
_diffrn_radiation_source 'Incoatec microfocus sealed tube'
_diffrn_radiation_type MoK\a
_diffrn_radiation_wavelength 0.71073
_diffrn_reflns_av_R_equivalents 0.0662
_diffrn_reflns_av_unetI/netI 0.0364
_diffrn_reflns_limit_h_max 11
_diffrn_reflns_limit_h_min -11
_diffrn_reflns_limit_k_max 27
_diffrn_reflns_limit_k_min -27
_diffrn_reflns_limit_l_max 14
_diffrn_reflns_limit_l_min -15
_diffrn_reflns_number 38965
_diffrn_reflns_theta_full 25.242
_diffrn_reflns_theta_max 27.562
_diffrn_reflns_theta_min 2.865
_diffrn_source_current 1.0
_diffrn_source_power 50.0
_diffrn_source_voltage 50.0
_exptl_absorpt_coefficient_mu 0.064
_exptl_absorpt_correction_T_max 0.983
_exptl_absorpt_correction_T_min 0.917
_exptl_absorpt_correction_type multi-scan
_exptl_absorpt_process_details
;
  [Sheldrick, G.M. (2014). SADABS Bruker AXS Inc., Madison, Wisconsin, USA]
;
_exptl_crystal_colour colourless
_exptl_crystal_density_diffrn 1.127
_exptl_crystal_description prism
_exptl_crystal_F_000 760
_exptl_crystal_size_max 0.360
_exptl_crystal_size_mid 0.350
_exptl_crystal_size_min 0.270
_refine_diff_density_max 0.253
_refine_diff_density_min -0.240
_refine_diff_density_rms 0.038
_refine_ls_extinction_coef 0.024(4)
_refine_ls_extinction_method 'SHELXL-2018_3 (Sheldrick 2018)'
_refine_ls_goodness_of_fit_ref 1.002
_refine_ls_hydrogen_treatment constr
_refine_ls_matrix_type full
_refine_ls_number_parameters 245
_refine_ls_number_reflns 4770
_refine_ls_number_restraints 0
_refine_ls_restrained_S_all 1.002
_refine_ls_R_factor_all 0.0757
_refine_ls_R_factor_gt 0.0540
_refine_ls_shift/su_max 0.006
_refine_ls_shift/su_mean 0.000
_refine_ls_structure_factor_coef Fsqd
_refine_ls_weighting_details 'w=1/[\s^2^(Fo^2^)+(0.0968P)^2^+0.5751P] where P=(Fo^2^+2Fc^2^)/3'
_refine_ls_weighting_scheme calc
_refine_ls_wR_factor_gt 0.1557
_refine_ls_wR_factor_ref 0.1766
_reflns_number_gt 3584
_reflns_number_total 4770
_reflns_threshold_expression >2sigma(I)
_cod_data_source_file d1cc06365k2.cif
_cod_data_source_block MD117
_cod_depositor_comments 'Adding full bibliography for 7129491--7129494.cif.'
_cod_original_sg_symbol_H-M 'P 21/n'
_cod_database_code 7129494

loop_
_space_group_symop_operation_xyz
'x, y, z'
'-x+1/2, y+1/2, -z+1/2'
'-x, -y, -z'
'x-1/2, -y-1/2, z-1/2'

loop_
_atom_site_label
_atom_site_type_symbol
_atom_site_fract_x
_atom_site_fract_y
_atom_site_fract_z
_atom_site_U_iso_or_equiv
_atom_site_adp_type
_atom_site_occupancy
_atom_site_site_symmetry_order
_atom_site_calc_flag
_atom_site_refinement_flags_posn
_atom_site_refinement_flags_adp
_atom_site_refinement_flags_occupancy
_atom_site_disorder_assembly
_atom_site_disorder_group
N1 N 1.03420(14) 0.17130(6) 0.10539(10) 0.0374(3) Uani 1 1 d . . . . .
C1 C 0.83317(18) 0.12514(7) -0.06395(12) 0.0361(3) Uani 1 1 d . . . . .
C2 C 0.9553(2) 0.12485(8) -0.14077(13) 0.0427(4) Uani 1 1 d . . . . .
C3 C 0.9429(2) 0.08565(9) -0.23740(14) 0.0531(5) Uani 1 1 d . . . . .
H3 H 1.028320 0.085049 -0.285352 0.064 Uiso 1 1 calc R U . . .
C4 C 0.8138(3) 0.04818(8) -0.26606(14) 0.0558(5) Uani 1 1 d . . . . .
C5 C 0.6886(2) 0.05278(9) -0.19819(15) 0.0536(5) Uani 1 1 d . . . . .
H5 H 0.594943 0.029286 -0.218669 0.064 Uiso 1 1 calc R U . . .
C6 C 0.6942(2) 0.09072(8) -0.10022(14) 0.0446(4) Uani 1 1 d . . . . .
C7 C 1.0971(2) 0.16885(10) -0.13038(17) 0.0610(5) Uani 1 1 d . . . . .
H7A H 1.179651 0.149860 -0.078480 0.091 Uiso 1 1 calc R U . . .
H7B H 1.065848 0.210426 -0.100560 0.091 Uiso 1 1 calc R U . . .
H7C H 1.137895 0.174804 -0.205362 0.091 Uiso 1 1 calc R U . . .
C8 C 0.8042(4) 0.00607(11) -0.37097(17) 0.0867(8) Uani 1 1 d . . . . .
H8A H 0.883411 0.020010 -0.422334 0.130 Uiso 1 1 calc R U . . .
H8B H 0.698456 0.009505 -0.409805 0.130 Uiso 1 1 calc R U . . .
H8C H 0.824575 -0.038556 -0.348602 0.130 Uiso 1 1 calc R U . . .
C9 C 0.5388(2) 0.09523(12) -0.04391(19) 0.0674(6) Uani 1 1 d . . . . .
H9A H 0.452552 0.079805 -0.096623 0.101 Uiso 1 1 calc R U . . .
H9B H 0.519011 0.139926 -0.023815 0.101 Uiso 1 1 calc R U . . .
H9C H 0.544655 0.068866 0.025006 0.101 Uiso 1 1 calc R U . . .
C10 C 1.1382(2) 0.12401(9) 0.13020(15) 0.0488(4) Uani 1 1 d . . . . .
H10 H 1.110717 0.081161 0.110153 0.059 Uiso 1 1 calc R U . . .
C11 C 1.2841(2) 0.13664(12) 0.18422(18) 0.0643(6) Uani 1 1 d . . . . .
H11 H 1.356778 0.102795 0.201558 0.077 Uiso 1 1 calc R U . . .
C12 C 1.3238(2) 0.19905(13) 0.2130(2) 0.0740(7) Uani 1 1 d . . . . .
H12 H 1.423904 0.208286 0.250768 0.089 Uiso 1 1 calc R U . . .
C13 C 1.2189(2) 0.24748(11) 0.18701(18) 0.0628(5) Uani 1 1 d . . . . .
H13 H 1.245625 0.290535 0.206089 0.075 Uiso 1 1 calc R U . . .
C14 C 1.07254(19) 0.23293(8) 0.13231(13) 0.0433(4) Uani 1 1 d . . . . .
C15 C 0.9428(2) 0.27560(8) 0.09549(13) 0.0428(4) Uani 1 1 d . . . . .
C16 C 0.9404(3) 0.34221(9) 0.10468(17) 0.0593(5) Uani 1 1 d . . . . .
H16 H 1.029107 0.364842 0.138157 0.071 Uiso 1 1 calc R U . . .
C17 C 0.8063(3) 0.37438(9) 0.06404(18) 0.0693(6) Uani 1 1 d . . . . .
H17 H 0.801968 0.419747 0.069530 0.083 Uiso 1 1 calc R U . . .
C18 C 0.6790(3) 0.34138(10) 0.01577(18) 0.0663(6) Uani 1 1 d . . . . .
H18 H 0.587466 0.364278 -0.012032 0.080 Uiso 1 1 calc R U . . .
C19 C 0.6814(2) 0.27508(9) 0.00670(14) 0.0501(4) Uani 1 1 d . . . . .
H19 H 0.591767 0.253146 -0.027075 0.060 Uiso 1 1 calc R U . . .
C20 C 0.81442(18) 0.24056(7) 0.04685(12) 0.0374(3) Uani 1 1 d . . . . .
C21 C 0.76200(18) 0.13508(7) 0.16541(13) 0.0396(4) Uani 1 1 d . . . . .
H21 H 0.645950 0.141098 0.147130 0.047 Uiso 1 1 calc R U . . .
C22 C 0.7997(2) 0.16747(9) 0.28137(14) 0.0520(4) Uani 1 1 d . . . . .
H22A H 0.915428 0.171104 0.298369 0.062 Uiso 1 1 calc R U . . .
H22B H 0.752563 0.210842 0.282403 0.062 Uiso 1 1 calc R U . . .
C23 C 0.7269(3) 0.12398(12) 0.36707(16) 0.0676(6) Uani 1 1 d . . . . .
H23A H 0.790199 0.124874 0.440877 0.081 Uiso 1 1 calc R U . . .
H23B H 0.617542 0.137666 0.379265 0.081 Uiso 1 1 calc R U . . .
C24 C 0.7275(3) 0.05751(12) 0.3156(2) 0.0807(7) Uani 1 1 d . . . . .
H24A H 0.619809 0.038936 0.312059 0.097 Uiso 1 1 calc R U . . .
H24B H 0.799369 0.029046 0.362333 0.097 Uiso 1 1 calc R U . . .
C25 C 0.7844(2) 0.06420(9) 0.19594(18) 0.0576(5) Uani 1 1 d . . . . .
H25A H 0.720902 0.036783 0.141507 0.069 Uiso 1 1 calc R U . . .
H25B H 0.897006 0.051803 0.195034 0.069 Uiso 1 1 calc R U . . .
B1 B 0.84972(19) 0.16472(8) 0.05645(14) 0.0339(4) Uani 1 1 d . . . . .

loop_
_atom_site_aniso_label
_atom_site_aniso_U_11
_atom_site_aniso_U_22
_atom_site_aniso_U_33
_atom_site_aniso_U_23
_atom_site_aniso_U_13
_atom_site_aniso_U_12
N1 0.0337(6) 0.0426(7) 0.0361(6) -0.0007(5) 0.0033(5) 0.0012(5)
C1 0.0402(8) 0.0342(7) 0.0337(7) 0.0001(6) 0.0006(6) 0.0060(6)
C2 0.0518(9) 0.0407(8) 0.0360(8) 0.0029(6) 0.0059(7) 0.0087(7)
C3 0.0741(12) 0.0511(10) 0.0357(8) 0.0016(7) 0.0136(8) 0.0157(9)
C4 0.0898(14) 0.0429(9) 0.0336(8) -0.0022(7) -0.0046(9) 0.0122(9)
C5 0.0691(12) 0.0463(9) 0.0430(9) -0.0044(7) -0.0136(8) -0.0018(8)
C6 0.0471(9) 0.0437(9) 0.0418(8) -0.0024(7) -0.0058(7) 0.0031(7)
C7 0.0615(12) 0.0721(13) 0.0518(10) 0.0011(9) 0.0211(9) -0.0089(10)
C8 0.154(3) 0.0648(14) 0.0411(10) -0.0145(9) 0.0017(13) 0.0052(15)
C9 0.0434(10) 0.0876(15) 0.0702(13) -0.0211(11) -0.0023(9) -0.0098(10)
C10 0.0396(9) 0.0550(10) 0.0521(9) 0.0035(8) 0.0061(7) 0.0099(7)
C11 0.0381(9) 0.0895(16) 0.0649(12) 0.0096(11) 0.0008(8) 0.0127(10)
C12 0.0391(10) 0.109(2) 0.0721(14) -0.0069(13) -0.0102(9) -0.0052(11)
C13 0.0507(11) 0.0744(13) 0.0625(12) -0.0133(10) -0.0023(9) -0.0161(10)
C14 0.0439(9) 0.0478(9) 0.0386(8) -0.0056(7) 0.0059(6) -0.0069(7)
C15 0.0547(10) 0.0385(8) 0.0358(8) -0.0035(6) 0.0076(7) -0.0033(7)
C16 0.0848(14) 0.0399(9) 0.0542(11) -0.0077(8) 0.0114(10) -0.0111(9)
C17 0.1139(19) 0.0353(9) 0.0600(12) 0.0015(8) 0.0160(12) 0.0136(11)
C18 0.0929(16) 0.0517(11) 0.0542(11) 0.0067(9) 0.0055(11) 0.0305(11)
C19 0.0593(10) 0.0495(10) 0.0409(8) 0.0015(7) -0.0005(7) 0.0141(8)
C20 0.0456(8) 0.0365(8) 0.0305(7) 0.0002(6) 0.0054(6) 0.0047(6)
C21 0.0391(8) 0.0417(8) 0.0382(8) 0.0010(6) 0.0046(6) -0.0002(6)
C22 0.0617(11) 0.0571(11) 0.0380(9) -0.0015(7) 0.0099(8) 0.0018(8)
C23 0.0717(13) 0.0894(16) 0.0427(10) 0.0125(10) 0.0115(9) -0.0023(11)
C24 0.0990(18) 0.0752(15) 0.0686(14) 0.0257(12) 0.0103(13) -0.0113(13)
C25 0.0647(12) 0.0448(10) 0.0642(12) 0.0088(8) 0.0114(9) -0.0024(8)
B1 0.0320(8) 0.0339(8) 0.0356(8) -0.0024(6) 0.0008(6) 0.0014(6)

loop_
_atom_type_symbol
_atom_type_description
_atom_type_scat_dispersion_real
_atom_type_scat_dispersion_imag
_atom_type_scat_source
C C 0.0033 0.0016 'International Tables Vol C Tables 4.2.6.8 and 6.1.1.4'
H H 0.0000 0.0000 'International Tables Vol C Tables 4.2.6.8 and 6.1.1.4'
B B 0.0013 0.0007 'International Tables Vol C Tables 4.2.6.8 and 6.1.1.4'
N N 0.0061 0.0033 'International Tables Vol C Tables 4.2.6.8 and 6.1.1.4'

loop_
_geom_angle_atom_site_label_1
_geom_angle_atom_site_label_2
_geom_angle_atom_site_label_3
_geom_angle
_geom_angle_site_symmetry_1
_geom_angle_site_symmetry_3
_geom_angle_publ_flag
C10 N1 C14 120.18(14) . . ?
C10 N1 B1 127.80(13) . . ?
C14 N1 B1 111.67(12) . . ?
C6 C1 C2 115.56(14) . . ?
C6 C1 B1 122.28(13) . . ?
C2 C1 B1 122.13(13) . . ?
C3 C2 C1 120.29(16) . . ?
C3 C2 C7 115.75(16) . . ?
C1 C2 C7 123.80(15) . . ?
C4 C3 C2 123.19(17) . . ?
C4 C3 H3 118.4 . . ?
C2 C3 H3 118.4 . . ?
C3 C4 C5 116.90(16) . . ?
C3 C4 C8 121.9(2) . . ?
C5 C4 C8 121.1(2) . . ?
C4 C5 C6 122.51(18) . . ?
C4 C5 H5 118.7 . . ?
C6 C5 H5 118.7 . . ?
C5 C6 C1 120.95(16) . . ?
C5 C6 C9 114.61(16) . . ?
C1 C6 C9 124.29(15) . . ?
C2 C7 H7A 109.5 . . ?
C2 C7 H7B 109.5 . . ?
H7A C7 H7B 109.5 . . ?
C2 C7 H7C 109.5 . . ?
H7A C7 H7C 109.5 . . ?
H7B C7 H7C 109.5 . . ?
C4 C8 H8A 109.5 . . ?
C4 C8 H8B 109.5 . . ?
H8A C8 H8B 109.5 . . ?
C4 C8 H8C 109.5 . . ?
H8A C8 H8C 109.5 . . ?
H8B C8 H8C 109.5 . . ?
C6 C9 H9A 109.5 . . ?
C6 C9 H9B 109.5 . . ?
H9A C9 H9B 109.5 . . ?
C6 C9 H9C 109.5 . . ?
H9A C9 H9C 109.5 . . ?
H9B C9 H9C 109.5 . . ?
N1 C10 C11 121.02(18) . . ?
N1 C10 H10 119.5 . . ?
C11 C10 H10 119.5 . . ?
C10 C11 C12 119.31(19) . . ?
C10 C11 H11 120.3 . . ?
C12 C11 H11 120.3 . . ?
C13 C12 C11 119.94(18) . . ?
C13 C12 H12 120.0 . . ?
C11 C12 H12 120.0 . . ?
C12 C13 C14 119.2(2) . . ?
C12 C13 H13 120.4 . . ?
C14 C13 H13 120.4 . . ?
N1 C14 C13 120.38(17) . . ?
N1 C14 C15 110.25(13) . . ?
C13 C14 C15 129.37(17) . . ?
C16 C15 C20 122.48(17) . . ?
C16 C15 C14 126.96(16) . . ?
C20 C15 C14 110.56(14) . . ?
C17 C16 C15 118.39(19) . . ?
C17 C16 H16 120.8 . . ?
C15 C16 H16 120.8 . . ?
C18 C17 C16 120.40(18) . . ?
C18 C17 H17 119.8 . . ?
C16 C17 H17 119.8 . . ?
C17 C18 C19 121.23(19) . . ?
C17 C18 H18 119.4 . . ?
C19 C18 H18 119.4 . . ?
C18 C19 C20 120.35(19) . . ?
C18 C19 H19 119.8 . . ?
C20 C19 H19 119.8 . . ?
C19 C20 C15 117.15(15) . . ?
C19 C20 B1 132.31(15) . . ?
C15 C20 B1 110.41(13) . . ?
C25 C21 C22 101.60(14) . . ?
C25 C21 B1 119.36(13) . . ?
C22 C21 B1 116.79(13) . . ?
C25 C21 H21 106.0 . . ?
C22 C21 H21 106.0 . . ?
B1 C21 H21 106.0 . . ?
C23 C22 C21 105.05(15) . . ?
C23 C22 H22A 110.7 . . ?
C21 C22 H22A 110.7 . . ?
C23 C22 H22B 110.7 . . ?
C21 C22 H22B 110.7 . . ?
H22A C22 H22B 108.8 . . ?
C24 C23 C22 105.50(16) . . ?
C24 C23 H23A 110.6 . . ?
C22 C23 H23A 110.6 . . ?
C24 C23 H23B 110.6 . . ?
C22 C23 H23B 110.6 . . ?
H23A C23 H23B 108.8 . . ?
C23 C24 C25 107.25(17) . . ?
C23 C24 H24A 110.3 . . ?
C25 C24 H24A 110.3 . . ?
C23 C24 H24B 110.3 . . ?
C25 C24 H24B 110.3 . . ?
H24A C24 H24B 108.5 . . ?
C24 C25 C21 105.26(16) . . ?
C24 C25 H25A 110.7 . . ?
C21 C25 H25A 110.7 . . ?
C24 C25 H25B 110.7 . . ?
C21 C25 H25B 110.7 . . ?
H25A C25 H25B 108.8 . . ?
C20 B1 N1 96.34(11) . . ?
C20 B1 C1 115.42(12) . . ?
N1 B1 C1 111.66(12) . . ?
C20 B1 C21 109.33(12) . . ?
N1 B1 C21 103.25(12) . . ?
C1 B1 C21 118.03(12) . . ?

loop_
_geom_bond_atom_site_label_1
_geom_bond_atom_site_label_2
_geom_bond_distance
_geom_bond_site_symmetry_2
_geom_bond_publ_flag
N1 C10 1.342(2) . ?
N1 C14 1.359(2) . ?
N1 B1 1.634(2) . ?
C1 C6 1.419(2) . ?
C1 C2 1.423(2) . ?
C1 B1 1.640(2) . ?
C2 C3 1.401(2) . ?
C2 C7 1.511(3) . ?
C3 C4 1.368(3) . ?
C3 H3 0.9500 . ?
C4 C5 1.377(3) . ?
C4 C8 1.515(2) . ?
C5 C6 1.399(2) . ?
C5 H5 0.9500 . ?
C6 C9 1.520(3) . ?
C7 H7A 0.9800 . ?
C7 H7B 0.9800 . ?
C7 H7C 0.9800 . ?
C8 H8A 0.9800 . ?
C8 H8B 0.9800 . ?
C8 H8C 0.9800 . ?
C9 H9A 0.9800 . ?
C9 H9B 0.9800 . ?
C9 H9C 0.9800 . ?
C10 C11 1.376(3) . ?
C10 H10 0.9500 . ?
C11 C12 1.382(3) . ?
C11 H11 0.9500 . ?
C12 C13 1.367(3) . ?
C12 H12 0.9500 . ?
C13 C14 1.391(2) . ?
C13 H13 0.9500 . ?
C14 C15 1.457(2) . ?
C15 C16 1.395(2) . ?
C15 C20 1.400(2) . ?
C16 C17 1.377(3) . ?
C16 H16 0.9500 . ?
C17 C18 1.369(3) . ?
C17 H17 0.9500 . ?
C18 C19 1.388(3) . ?
C18 H18 0.9500 . ?
C19 C20 1.393(2) . ?
C19 H19 0.9500 . ?
C20 B1 1.613(2) . ?
C21 C25 1.531(2) . ?
C21 C22 1.539(2) . ?
C21 B1 1.650(2) . ?
C21 H21 1.0000 . ?
C22 C23 1.522(3) . ?
C22 H22A 0.9900 . ?
C22 H22B 0.9900 . ?
C23 C24 1.514(3) . ?
C23 H23A 0.9900 . ?
C23 H23B 0.9900 . ?
C24 C25 1.530(3) . ?
C24 H24A 0.9900 . ?
C24 H24B 0.9900 . ?
C25 H25A 0.9900 . ?
C25 H25B 0.9900 . ?

loop_
_geom_torsion_atom_site_label_1
_geom_torsion_atom_site_label_2
_geom_torsion_atom_site_label_3
_geom_torsion_atom_site_label_4
_geom_torsion
_geom_torsion_site_symmetry_1
_geom_torsion_site_symmetry_2
_geom_torsion_site_symmetry_3
_geom_torsion_site_symmetry_4
_geom_torsion_publ_flag
C6 C1 C2 C3 -8.1(2) . . . . ?
B1 C1 C2 C3 173.93(14) . . . . ?
C6 C1 C2 C7 167.01(16) . . . . ?
B1 C1 C2 C7 -11.0(2) . . . . ?
C1 C2 C3 C4 2.7(3) . . . . ?
C7 C2 C3 C4 -172.79(17) . . . . ?
C2 C3 C4 C5 3.4(3) . . . . ?
C2 C3 C4 C8 -179.74(18) . . . . ?
C3 C4 C5 C6 -3.7(3) . . . . ?
C8 C4 C5 C6 179.37(18) . . . . ?
C4 C5 C6 C1 -2.0(3) . . . . ?
C4 C5 C6 C9 173.69(18) . . . . ?
C2 C1 C6 C5 7.8(2) . . . . ?
B1 C1 C6 C5 -174.24(15) . . . . ?
C2 C1 C6 C9 -167.48(17) . . . . ?
B1 C1 C6 C9 10.5(2) . . . . ?
C14 N1 C10 C11 0.8(2) . . . . ?
B1 N1 C10 C11 -171.78(16) . . . . ?
N1 C10 C11 C12 -0.2(3) . . . . ?
C10 C11 C12 C13 -0.4(3) . . . . ?
C11 C12 C13 C14 0.4(3) . . . . ?
C10 N1 C14 C13 -0.8(2) . . . . ?
B1 N1 C14 C13 172.86(15) . . . . ?
C10 N1 C14 C15 178.98(14) . . . . ?
B1 N1 C14 C15 -7.33(17) . . . . ?
C12 C13 C14 N1 0.2(3) . . . . ?
C12 C13 C14 C15 -179.54(19) . . . . ?
N1 C14 C15 C16 -177.60(16) . . . . ?
C13 C14 C15 C16 2.2(3) . . . . ?
N1 C14 C15 C20 2.13(18) . . . . ?
C13 C14 C15 C20 -178.09(17) . . . . ?
C20 C15 C16 C17 -0.1(3) . . . . ?
C14 C15 C16 C17 179.61(17) . . . . ?
C15 C16 C17 C18 -0.1(3) . . . . ?
C16 C17 C18 C19 0.2(3) . . . . ?
C17 C18 C19 C20 0.0(3) . . . . ?
C18 C19 C20 C15 -0.1(2) . . . . ?
C18 C19 C20 B1 175.35(17) . . . . ?
C16 C15 C20 C19 0.2(2) . . . . ?
C14 C15 C20 C19 -179.53(14) . . . . ?
C16 C15 C20 B1 -176.24(15) . . . . ?
C14 C15 C20 B1 4.02(17) . . . . ?
C25 C21 C22 C23 -38.97(18) . . . . ?
B1 C21 C22 C23 -170.60(15) . . . . ?
C21 C22 C23 C24 28.0(2) . . . . ?
C22 C23 C24 C25 -5.8(3) . . . . ?
C23 C24 C25 C21 -18.7(3) . . . . ?
C22 C21 C25 C24 35.1(2) . . . . ?
B1 C21 C25 C24 165.10(17) . . . . ?
C19 C20 B1 N1 177.02(15) . . . . ?
C15 C20 B1 N1 -7.26(14) . . . . ?
C19 C20 B1 C1 59.4(2) . . . . ?
C15 C20 B1 C1 -124.90(14) . . . . ?
C19 C20 B1 C21 -76.5(2) . . . . ?
C15 C20 B1 C21 99.21(14) . . . . ?
C10 N1 B1 C20 -178.20(14) . . . . ?
C14 N1 B1 C20 8.72(15) . . . . ?
C10 N1 B1 C1 -57.61(19) . . . . ?
C14 N1 B1 C1 129.30(13) . . . . ?
C10 N1 B1 C21 70.19(18) . . . . ?
C14 N1 B1 C21 -102.89(14) . . . . ?
C6 C1 B1 C20 -97.55(17) . . . . ?
C2 C1 B1 C20 80.28(17) . . . . ?
C6 C1 B1 N1 153.76(13) . . . . ?
C2 C1 B1 N1 -28.40(19) . . . . ?
C6 C1 B1 C21 34.4(2) . . . . ?
C2 C1 B1 C21 -147.80(14) . . . . ?
C25 C21 B1 C20 -177.11(14) . . . . ?
C22 C21 B1 C20 -54.26(18) . . . . ?
C25 C21 B1 N1 -75.41(17) . . . . ?
C22 C21 B1 N1 47.45(17) . . . . ?
C25 C21 B1 C1 48.3(2) . . . . ?
C22 C21 B1 C1 171.15(13) . . . . ?
